data_2101550
loop_
_publ_author_name
'Halcrow, M. A.'
'Powell, H. R.'
'Duer, M. J.'

_publ_section_title
;
 Tautomerism in 3{5}-(dimethoxyphenyl)pyrazoles
;
_journal_issue 4
_journal_name_full 'Acta Crystallographica Section B'
_journal_page_first 746
_journal_page_last 752
_journal_paper_doi 10.1107/S0108768196005204
_journal_volume 52
_journal_year 1996
_chemical_formula_sum 'C11 H12 N2 O2'
_chemical_formula_weight 204.23
_chemical_name_systematic
;
3{5}-(2',5'-dimethoxyphenyl)pyrazole (III)
;
_space_group_IT_number 14
_symmetry_cell_setting monoclinic
_symmetry_space_group_name_Hall '-P 2ybc'
_symmetry_space_group_name_H-M 'P 1 21/c 1'
_audit_creation_method SHELXL
_cell_angle_alpha 90.00
_cell_angle_beta 90.01(2)
_cell_angle_gamma 90.00
_cell_formula_units_Z 4
_cell_length_a 11.376(2)
_cell_length_b 6.4421(8)
_cell_length_c 14.419(3)
_cell_measurement_reflns_used 25
_cell_measurement_temperature 293(2)
_cell_measurement_theta_max 60.0
_cell_measurement_theta_min 59.2
_cell_volume 1056.7(3)
_computing_molecular_graphics XP
_computing_publication_material XP
_computing_structure_refinement 'SHELXL-93 (Sheldrick, 1993)'
_computing_structure_solution 'SHELXS-86 (Sheldrick, 1990)'
_diffrn_ambient_temperature 293(2)
_diffrn_measurement_device 'Rigaku AFC7R'
_diffrn_measurement_method \w-2\q
_diffrn_radiation_monochromator graphite
_diffrn_radiation_source 'normal focus rotating anode'
_diffrn_radiation_type CuK\a
_diffrn_radiation_wavelength 1.54178
_diffrn_reflns_av_R_equivalents 0.0482
_diffrn_reflns_av_sigmaI/netI 0.0281
_diffrn_reflns_limit_h_max 1
_diffrn_reflns_limit_h_min -12
_diffrn_reflns_limit_k_max 1
_diffrn_reflns_limit_k_min -7
_diffrn_reflns_limit_l_max 16
_diffrn_reflns_limit_l_min -16
_diffrn_reflns_number 3130
_diffrn_reflns_theta_max 60.15
_diffrn_reflns_theta_min 3.89
_diffrn_standards_decay_% 0.44
_diffrn_standards_interval_count 100
_diffrn_standards_number 3
_exptl_absorpt_coefficient_mu 0.738
_exptl_absorpt_correction_T_max 0.998
_exptl_absorpt_correction_T_min 0.904
_exptl_absorpt_correction_type '\y scans'
_exptl_crystal_colour Colourless
_exptl_crystal_density_diffrn 1.284
_exptl_crystal_description Block
_exptl_crystal_F_000 432
_exptl_crystal_size_max 0.36
_exptl_crystal_size_mid 0.22
_exptl_crystal_size_min 0.18
_refine_diff_density_max 0.158
_refine_diff_density_min -0.166
_refine_ls_extinction_coef 0.022(3)
_refine_ls_extinction_method 'SHELXL93 (Sheldrick, 1993)'
_refine_ls_goodness_of_fit_all 0.901
_refine_ls_goodness_of_fit_obs 0.872
_refine_ls_hydrogen_treatment 'H atoms placed in calculated positions'
_refine_ls_matrix_type full
_refine_ls_number_parameters 137
_refine_ls_number_reflns 1571
_refine_ls_number_restraints 0
_refine_ls_restrained_S_all 0.901
_refine_ls_restrained_S_obs 0.872
_refine_ls_R_factor_all 0.0407
_refine_ls_R_factor_obs 0.0372
_refine_ls_shift/esd_max -0.015
_refine_ls_shift/esd_mean 0.004
_refine_ls_structure_factor_coef Fsqd
_refine_ls_weighting_details 'w = 1/[\s^2^(Fo^2^)+(0.1608P)^2^+0.0311P] where P=(Fo^2^+2Fc^2^)/3'
_refine_ls_weighting_scheme calc
_refine_ls_wR_factor_all 0.1588
_refine_ls_wR_factor_obs 0.1471
_reflns_number_observed 1444
_reflns_number_total 1571
_reflns_observed_criterion >2sigma(I)
_cod_data_source_file bm0005.cif
_cod_data_source_block mh105
_cod_depositor_comments
;
The following automatic conversions were performed:
'_symmetry_cell_setting' value 'Monoclinic' changed to 'monoclinic'
according to '/home/saulius/struct/CIF-dictionaries/cif_core.dic'
dictionary named 'cif_core.dic' version 2.4.1 from 2010-06-29.

Automatic conversion script
Id: cif_fix_enum 1527 2010-12-29 10:47:43Z saulius 

The following automatic conversions were performed:

'_symmetry_cell_setting' value 'Monoclinic' changed to 'monoclinic'
according to /home/saulius/struct/CIF-dictionaries/cif_core.dic
dictionary named 'cif_core.dic' version 2.4.1 from 2010-06-29.

Automatic conversion script
Id: cif_fix_values 1715 2011-07-08 13:25:40Z adriana 

The following automatic conversions were performed:

'_refine_ls_weighting_scheme' value 'calc w =
1/[\s^2^(Fo^2^)+(0.1608P)^2^+0.0311P] where P=(Fo^2^+2Fc^2^)/3' was
changed to 'calc'. New tag '_refine_ls_weighting_details' was
created. The value of the new tag was set to 'w =
1/[\s^2^(Fo^2^)+(0.1608P)^2^+0.0311P] where P=(Fo^2^+2Fc^2^)/3'.

Automatic conversion script
Id: cif_fix_values 3143 2015-03-26 13:38:13Z robertas 
;
_cod_original_cell_volume 1056.8(3)
_cod_original_sg_symbol_H-M 'P 21/c'
_cod_database_code 2101550

loop_
_symmetry_equiv_pos_as_xyz
'x, y, z'
'-x, y+1/2, -z+1/2'
'-x, -y, -z'
'x, -y-1/2, z-1/2'

loop_
_atom_site_aniso_label
_atom_site_aniso_U_11
_atom_site_aniso_U_22
_atom_site_aniso_U_33
_atom_site_aniso_U_12
_atom_site_aniso_U_13
_atom_site_aniso_U_23
N1 0.0497(7) 0.0504(8) 0.0475(7) 0.0101(5) -0.0007(5) -0.0061(5)
N2 0.0604(8) 0.0607(9) 0.0451(7) 0.0104(6) -0.0041(5) -0.0090(5)
C3 0.0602(10) 0.0595(10) 0.0523(9) 0.0159(8) 0.0002(7) -0.0148(7)
C4 0.0518(9) 0.0602(10) 0.0543(9) 0.0164(7) -0.0014(6) -0.0096(7)
C5 0.0439(8) 0.0465(9) 0.0444(8) 0.0038(6) 0.0035(6) -0.0002(6)
C1' 0.0401(8) 0.0457(8) 0.0464(8) -0.0029(6) 0.0068(6) -0.0030(6)
C2' 0.0450(8) 0.0457(9) 0.0556(9) -0.0004(6) 0.0080(6) -0.0033(6)
C3' 0.0622(10) 0.0502(10) 0.0621(10) 0.0030(7) 0.0092(7) -0.0122(7)
C4' 0.0655(10) 0.0586(10) 0.0525(9) -0.0047(7) 0.0059(7) -0.0144(7)
C5' 0.0490(8) 0.0576(10) 0.0441(8) -0.0046(7) 0.0038(6) -0.0045(6)
C6' 0.0472(8) 0.0480(8) 0.0474(9) 0.0007(6) 0.0043(6) -0.0048(6)
O11 0.0604(8) 0.0521(8) 0.0729(8) 0.0156(5) -0.0063(6) -0.0108(5)
C12 0.0683(11) 0.0556(11) 0.0876(12) 0.0174(8) 0.0076(9) -0.0040(9)
O13 0.0647(8) 0.0738(8) 0.0532(7) 0.0054(6) -0.0091(5) -0.0139(5)
C14 0.0679(11) 0.0781(13) 0.0579(10) 0.0125(9) -0.0105(8) -0.0080(8)

loop_
_atom_site_label
_atom_site_fract_x
_atom_site_fract_y
_atom_site_fract_z
_atom_site_U_iso_or_equiv
_atom_site_thermal_displace_type
_atom_site_calc_flag
_atom_site_refinement_flags
_atom_site_occupancy
_atom_site_type_symbol
N1 0.87856(11) 0.0161(2) 0.44422(8) 0.0492(4) Uani d . 1 N
H1 0.93095(11) -0.0772(2) 0.43366(8) 0.059 Uiso calc R 1 H
N2 0.88693(11) 0.1552(2) 0.51353(8) 0.0554(5) Uani d . 1 N
C3 0.78953(14) 0.2652(3) 0.50582(11) 0.0573(5) Uani d . 1 C
H3 0.76994(14) 0.3745(3) 0.54502(11) 0.069 Uiso calc R 1 H
C4 0.72014(13) 0.1998(3) 0.43314(11) 0.0555(5) Uani d . 1 C
H4 0.64795(13) 0.2539(3) 0.41493(11) 0.067 Uiso calc R 1 H
C5 0.78050(11) 0.0369(2) 0.39307(9) 0.0449(5) Uani d . 1 C
C1' 0.75336(11) -0.0846(2) 0.30959(10) 0.0441(4) Uani d . 1 C
C2' 0.81281(12) -0.2681(2) 0.28686(11) 0.0488(5) Uani d . 1 C
C3' 0.78465(14) -0.3725(3) 0.20577(12) 0.0582(5) Uani d . 1 C
H3' 0.82416(14) -0.4944(3) 0.19080(12) 0.070 Uiso calc R 1 H
C4' 0.69931(15) -0.2984(3) 0.14739(11) 0.0589(5) Uani d . 1 C
H4' 0.68142(15) -0.3702(3) 0.09324(11) 0.071 Uiso calc R 1 H
C5' 0.63946(13) -0.1168(2) 0.16863(10) 0.0503(5) Uani d . 1 C
C6' 0.66711(12) -0.0115(2) 0.24916(10) 0.0475(5) Uani d . 1 C
H6' 0.62739(12) 0.1106(2) 0.26335(10) 0.057 Uiso calc R 1 H
O11 0.89773(9) -0.3306(2) 0.34770(9) 0.0618(4) Uani d . 1 O
C12 0.9675(2) -0.5057(3) 0.32532(15) 0.0705(6) Uani d . 1 C
H12A 1.0229(2) -0.5306(3) 0.37429(15) 0.106 Uiso calc R 1 H
H12B 1.0090(2) -0.4801(3) 0.26850(15) 0.106 Uiso calc R 1 H
H12C 0.9178(2) -0.6251(3) 0.31799(15) 0.106 Uiso calc R 1 H
O13 0.55723(10) -0.0533(2) 0.10512(8) 0.0639(4) Uani d . 1 O
C14 0.4945(2) 0.1314(3) 0.12400(12) 0.0680(6) Uani d . 1 C
H14A 0.4402(2) 0.1582(3) 0.07450(12) 0.102 Uiso calc R 1 H
H14B 0.5487(2) 0.2451(3) 0.12914(12) 0.102 Uiso calc R 1 H
H14C 0.4522(2) 0.1163(3) 0.18118(12) 0.102 Uiso calc R 1 H

loop_
_atom_type_symbol
_atom_type_description
_atom_type_scat_dispersion_real
_atom_type_scat_dispersion_imag
_atom_type_scat_source
C C 0.0181 0.0091 'International Tables Vol C Tables 4.2.6.8 and 6.1.1.4'
H H 0.0000 0.0000 'International Tables Vol C Tables 4.2.6.8 and 6.1.1.4'
N N 0.0311 0.0180 'International Tables Vol C Tables 4.2.6.8 and 6.1.1.4'
O O 0.0492 0.0322 'International Tables Vol C Tables 4.2.6.8 and 6.1.1.4'

loop_
_geom_angle_atom_site_label_1
_geom_angle_atom_site_label_2
_geom_angle_atom_site_label_3
_geom_angle
_geom_angle_publ_flag
C5 N1 N2 113.57(11) y
C3 N2 N1 103.63(12) y
N2 C3 C4 112.37(13) y
C3 C4 C5 105.42(13) y
N1 C5 C4 105.00(12) y
N1 C5 C1' 124.83(12) y
C4 C5 C1' 130.05(13) y
C6' C1' C2' 118.58(13) y
C6' C1' C5 118.71(13) y
C2' C1' C5 122.69(13) y
O11 C2' C3' 124.20(14) y
O11 C2' C1' 116.10(13) y
C3' C2' C1' 119.69(14) y
C4' C3' C2' 120.83(15) y
C3' C4' C5' 120.37(14) y
O13 C5' C6' 124.76(14) y
O13 C5' C4' 116.03(13) y
C6' C5' C4' 119.20(15) y
C5' C6' C1' 121.33(14) y
C2' O11 C12 118.99(14) y
C5' O13 C14 117.81(12) y

loop_
_geom_bond_atom_site_label_1
_geom_bond_atom_site_label_2
_geom_bond_distance
_geom_bond_publ_flag
N1 C5 1.344(2) y
N1 N2 1.346(2) y
N2 C3 1.320(2) y
C3 C4 1.378(2) y
C4 C5 1.381(2) y
C5 C1' 1.469(2) y
C1' C6' 1.394(2) y
C1' C2' 1.401(2) y
C2' O11 1.365(2) y
C2' C3' 1.386(2) y
C3' C4' 1.371(2) y
C4' C5' 1.388(2) y
C5' O13 1.372(2) y
C5' C6' 1.381(2) y
O11 C12 1.416(2) y
O13 C14 1.413(2) y

loop_
_cod_related_entry_id
_cod_related_entry_database
_cod_related_entry_code
1 ChemSpider 11879103
